data_4336807
loop_
_publ_author_name
'Lucio Randaccio'
'Giovanna Brancatelli'
'Nicola Demitri'
'Renata Dreos'
'Neal Hickey'
'Patrizia Siega'
'Silvano Geremia'

_publ_section_title
;
 Trans and Cis Effects of Axial Fluoroalkyl Ligands in Vitamin B12
 Analogues: Relationship between Alkyl- and Fluoroalkyl-Cobalamins
;
_journal_name_full 'Inorganic Chemistry'
_journal_page_first 13392
_journal_page_last 13401
_journal_paper_doi 10.1021/ic401715e
_journal_volume 52
_journal_year 2013
_chemical_absolute_configuration rmad
_chemical_formula_moiety 'C62.93 H88 N13 O14 P Co F2.79 I0.07, 1.5(C3 H6 O), 8.35 (O)'
_chemical_formula_sum 'C67.46 H97 Co F2.79 I0.07 N13 O23.85 P'
_chemical_formula_weight 1623.49
_chemical_name_systematic
;
 trifluoromethyl-cobalamine
;
_space_group_IT_number 19
_symmetry_cell_setting orthorhombic
_symmetry_space_group_name_Hall 'P 2ac 2ab'
_symmetry_space_group_name_H-M 'P 21 21 21'
_atom_sites_solution_hydrogens geom
_atom_sites_solution_primary direct
_atom_sites_solution_secondary difmap
_cell_angle_alpha 90
_cell_angle_beta 90
_cell_angle_gamma 90
_cell_formula_units_Z 4
_cell_length_a 15.5600(3)
_cell_length_b 22.5900(8)
_cell_length_c 24.9700(7)
_cell_measurement_temperature 100(2)
_cell_volume 8777.0(4)
_computing_structure_refinement 'SHELXL-97 (Sheldrick, 2008)'
_diffrn_ambient_temperature 100(2)
_diffrn_measured_fraction_theta_full 0.884
_diffrn_measured_fraction_theta_max 0.884
_diffrn_radiation_monochromator graphite
_diffrn_radiation_wavelength 0.7
_diffrn_reflns_av_unetI/netI 0.0481
_diffrn_reflns_limit_h_max 17
_diffrn_reflns_limit_h_min -17
_diffrn_reflns_limit_k_max 27
_diffrn_reflns_limit_k_min 0
_diffrn_reflns_limit_l_max 30
_diffrn_reflns_limit_l_min 0
_diffrn_reflns_number 14414
_diffrn_reflns_theta_full 25
_diffrn_reflns_theta_max 25
_diffrn_reflns_theta_min 10.09
_exptl_absorpt_coefficient_mu 0.328
_exptl_absorpt_correction_T_max 1.4828
_exptl_absorpt_correction_T_min 0.5533
_exptl_absorpt_correction_type refdelf
_exptl_absorpt_process_details
;
        Parkin S,Moezzi B & Hope H, (1995) J. Appl. Cryst. 28, 53-56
        cubic fit to sin(theta)/lambda - 24 parameters
;
_exptl_crystal_density_diffrn 1.268
_exptl_crystal_F_000 3501
_exptl_crystal_size_max 0.31
_exptl_crystal_size_mid 0.18
_exptl_crystal_size_min 0.13
_refine_diff_density_max 0.616
_refine_diff_density_min -0.357
_refine_diff_density_rms 0.051
_refine_ls_abs_structure_details 'Flack H D (1983), Acta Cryst. A39, 876-881'
_refine_ls_abs_structure_Flack 0.035(17)
_refine_ls_extinction_method none
_refine_ls_goodness_of_fit_ref 1.033
_refine_ls_hydrogen_treatment constr
_refine_ls_matrix_type full
_refine_ls_number_parameters 1034
_refine_ls_number_reflns 14414
_refine_ls_number_restraints 3
_refine_ls_restrained_S_all 1.033
_refine_ls_R_factor_all 0.0761
_refine_ls_R_factor_gt 0.0702
_refine_ls_shift/su_max 0.091
_refine_ls_shift/su_mean 0.001
_refine_ls_structure_factor_coef Fsqd
_refine_ls_weighting_details 'calc w=1/[\s^2^(Fo^2^)+(0.1041P)^2^+6.8409P] where P=(Fo^2^+2Fc^2^)/3'
_refine_ls_weighting_scheme calc
_refine_ls_wR_factor_gt 0.1823
_refine_ls_wR_factor_ref 0.1876
_reflns_number_gt 13145
_reflns_number_total 14414
_reflns_threshold_expression >2\s(I)
_cod_data_source_file ic401715e_si_002.cif
_cod_data_source_block CF3Cbl
_cod_database_code 4336807

loop_
_symmetry_equiv_pos_as_xyz
'x, y, z'
'-x+1/2, -y, z+1/2'
'x+1/2, -y+1/2, -z'
'-x, y+1/2, -z+1/2'

loop_
_atom_site_label
_atom_site_type_symbol
_atom_site_fract_x
_atom_site_fract_y
_atom_site_fract_z
_atom_site_U_iso_or_equiv
_atom_site_adp_type
_atom_site_occupancy
_atom_site_symmetry_multiplicity
_atom_site_calc_flag
_atom_site_refinement_flags
_atom_site_disorder_assembly
_atom_site_disorder_group
C37 C 0.1762(4) 0.0656(3) 0.2676(4) 0.0840(19) Uani 1 1 d . E .
H37A H 0.1988 0.0763 0.3034 0.101 Uiso 1 1 calc R . .
H37B H 0.181 0.022 0.2643 0.101 Uiso 1 1 calc R . .
C29 C -0.3698(6) -0.0601(3) 0.1409(2) 0.085(2) Uani 1 1 d . . .
H29A H -0.4233 -0.039 0.1309 0.103 Uiso 1 1 calc R . .
H29B H -0.3205 -0.0373 0.1266 0.103 Uiso 1 1 calc R . .
C30 C -0.3705(6) -0.1218(4) 0.1163(2) 0.085(2) Uani 1 1 d . . .
N7 N -0.4416(5) -0.1426(2) 0.0995(2) 0.090(2) Uani 1 1 d . . .
H7A H -0.4439 -0.1786 0.0862 0.108 Uiso 1 1 calc R . .
H7B H -0.4886 -0.121 0.1013 0.108 Uiso 1 1 calc R . .
O6 O -0.3042(5) -0.1515(5) 0.1140(5) 0.191(6) Uani 1 1 d . . .
C22A C -0.4503(5) 0.2173(5) 0.2096(4) 0.051(2) Uani 0.6 1 d P A 1
H22A H -0.4175 0.2545 0.2047 0.061 Uiso 0.6 1 calc PR A 1
H22B H -0.4232 0.1865 0.187 0.061 Uiso 0.6 1 calc PR A 1
C23A C -0.5419(6) 0.2269(6) 0.1909(4) 0.070(3) Uani 0.6 1 d PD A 1
O5A O -0.5930(5) 0.1843(5) 0.1842(4) 0.109(3) Uani 0.6 1 d PD A 1
N4A N -0.5629(8) 0.2777(5) 0.1709(5) 0.078(5) Uani 0.6 1 d PD A 1
H4A1 H -0.6115 0.2817 0.1532 0.093 Uiso 0.6 1 calc PR A 1
H4A2 H -0.5285 0.3083 0.1749 0.093 Uiso 0.6 1 calc PR A 1
C22B C -0.4686(11) 0.2288(7) 0.2266(7) 0.053(4) Uiso 0.4 1 d P A 2
H22C H -0.4434 0.2074 0.1957 0.064 Uiso 0.4 1 calc PR A 2
H22D H -0.4387 0.2674 0.2287 0.064 Uiso 0.4 1 calc PR A 2
C23B C -0.5636(13) 0.2425(7) 0.2114(8) 0.064(4) Uiso 0.4 1 d P A 2
O4B O -0.6162(8) 0.2311(5) 0.2360(5) 0.080(3) Uiso 0.4 1 d PD A 2
N5B N -0.569(3) 0.282(2) 0.1771(18) 0.157(19) Uiso 0.4 1 d PD A 2
H5C H -0.6172 0.3015 0.1727 0.188 Uiso 0.4 1 calc PR A 2
H5D H -0.5238 0.2907 0.1572 0.188 Uiso 0.4 1 calc PR A 2
Co1 Co -0.23028(4) 0.09532(2) 0.23810(2) 0.04004(16) Uani 1 1 d . . .
P1 P 0.04168(10) 0.26197(5) 0.52100(6) 0.0595(3) Uani 1 1 d . . .
O16 O -0.1159(2) 0.17951(12) 0.41232(12) 0.0461(7) Uani 1 1 d . E .
H16 H -0.1678 0.1697 0.4106 0.069 Uiso 1 1 calc R . .
O10 O -0.2469(4) 0.3722(3) 0.34474(17) 0.0924(15) Uani 1 1 d . . .
O11 O 0.0196(2) 0.23064(13) 0.46585(14) 0.0534(8) Uani 1 1 d . . .
O12 O 0.0544(2) 0.32809(13) 0.50161(14) 0.0533(8) Uani 1 1 d . . .
N13 N -0.1998(2) 0.07245(13) 0.31733(14) 0.0375(7) Uani 1 1 d . E .
C4 C -0.4145(3) 0.0960(2) 0.25295(16) 0.0493(10) Uani 1 1 d . . .
C14 C -0.0470(3) 0.1186(2) 0.21844(18) 0.0476(10) Uani 1 1 d . . .
N1 N -0.3396(2) 0.12048(15) 0.25891(14) 0.0419(7) Uani 1 1 d . A .
N11 N -0.2892(3) 0.4327(2) 0.2786(2) 0.0717(13) Uani 1 1 d . . .
H11A H -0.2807 0.4645 0.2983 0.086 Uiso 1 1 calc R . .
H11B H -0.3082 0.4362 0.2456 0.086 Uiso 1 1 calc R . .
N10 N 0.0115(3) 0.35181(17) 0.39479(17) 0.0547(10) Uani 1 1 d . . .
H10X H -0.0401 0.3567 0.4084 0.066 Uiso 1 1 calc R . .
N2 N -0.2740(3) 0.01646(16) 0.22855(13) 0.0481(8) Uani 1 1 d . E .
N4 N -0.2023(2) 0.17650(14) 0.24671(13) 0.0409(7) Uani 1 1 d . E .
C31 C -0.2740(4) -0.1173(2) 0.2751(2) 0.0588(12) Uani 1 1 d . . .
H31A H -0.3009 -0.0904 0.3016 0.071 Uiso 1 1 calc R . .
H31B H -0.3098 -0.1535 0.2731 0.071 Uiso 1 1 calc R . .
C27 C -0.5193(4) 0.0206(3) 0.2180(3) 0.0719(15) Uani 1 1 d . . .
H27A H -0.52 -0.0071 0.1878 0.108 Uiso 1 1 calc R E .
H27B H -0.5516 0.0563 0.2084 0.108 Uiso 1 1 calc R . .
H27C H -0.5457 0.0019 0.2493 0.108 Uiso 1 1 calc R . .
C42 C -0.0611(3) 0.2887(2) 0.33091(19) 0.0520(11) Uani 1 1 d . E .
H42A H -0.1091 0.2968 0.3559 0.062 Uiso 1 1 calc R . .
H42B H -0.0523 0.2453 0.3296 0.062 Uiso 1 1 calc R . .
N3 N -0.1146(3) 0.07827(17) 0.22056(15) 0.0478(8) Uani 1 1 d . E .
C59 C -0.1881(3) 0.03244(16) 0.40027(16) 0.0392(8) Uani 1 1 d . E .
C55 C -0.3213(3) 0.00974(18) 0.35570(17) 0.0412(8) Uani 1 1 d . E .
H55 H -0.3583 0.013 0.3256 0.049 Uiso 1 1 calc R . .
C28 C -0.4362(4) -0.1023(3) 0.2257(2) 0.0691(15) Uani 1 1 d . . .
H28A H -0.4436 -0.0938 0.2639 0.104 Uiso 1 1 calc R . .
H28B H -0.4221 -0.1442 0.2209 0.104 Uiso 1 1 calc R . .
H28C H -0.4896 -0.0931 0.2065 0.104 Uiso 1 1 calc R . .
O13 O 0.1164(3) 0.23620(18) 0.5454(2) 0.0837(14) Uani 1 1 d . . .
C9 C -0.2234(4) -0.0300(2) 0.21999(19) 0.0556(11) Uani 1 1 d . . .
O14 O -0.0341(6) 0.2620(2) 0.5572(3) 0.132(3) Uani 1 1 d . . .
C19 C -0.2778(3) 0.21617(18) 0.25046(16) 0.0455(9) Uani 1 1 d . . .
H19 H -0.3004 0.2232 0.2135 0.055 Uiso 1 1 calc R E .
C47 C 0.1234(3) 0.34407(19) 0.46529(19) 0.0498(10) Uani 1 1 d . . .
H47 H 0.1508 0.3077 0.4501 0.06 Uiso 1 1 calc R . .
C21 C -0.4821(4) 0.2398(3) 0.3127(4) 0.0813(19) Uani 1 1 d . A .
H21A H -0.4469 0.2757 0.3138 0.122 Uiso 1 1 calc R . .
H21B H -0.483 0.2215 0.3483 0.122 Uiso 1 1 calc R . .
H21C H -0.5409 0.25 0.302 0.122 Uiso 1 1 calc R . .
C51 C 0.0153(3) 0.16769(17) 0.46336(19) 0.0451(9) Uani 1 1 d . E .
C15 C -0.0518(3) 0.1787(2) 0.22701(17) 0.0501(10) Uani 1 1 d . E .
C10 C -0.1365(3) -0.0275(2) 0.2105(2) 0.0577(12) Uani 1 1 d . E .
H10 H -0.1079 -0.0641 0.2048 0.069 Uiso 1 1 calc R . .
C36 C 0.0800(4) 0.0810(2) 0.2670(3) 0.0647(13) Uani 1 1 d . . .
H36A H 0.0491 0.0507 0.2883 0.078 Uiso 1 1 calc R E .
H36B H 0.0723 0.1195 0.2854 0.078 Uiso 1 1 calc R . .
C45 C -0.2739(4) 0.3809(2) 0.2983(2) 0.0595(11) Uani 1 1 d . E .
C2 C -0.4446(3) 0.1969(2) 0.2728(2) 0.0592(12) Uani 1 1 d . . .
C6 C -0.3593(3) 0.0000(2) 0.22239(17) 0.0523(11) Uani 1 1 d . . .
C60 C -0.2412(3) 0.03723(15) 0.35566(15) 0.0376(8) Uani 1 1 d . . .
C16 C -0.1325(3) 0.20652(17) 0.24026(17) 0.0424(9) Uani 1 1 d . . .
C18 C -0.2387(3) 0.27340(17) 0.27105(18) 0.0496(10) Uani 1 1 d . E .
H18 H -0.2295 0.269 0.3105 0.059 Uiso 1 1 calc R . .
O9 O 0.0888(3) 0.3117(2) 0.32858(17) 0.0720(10) Uani 1 1 d . . .
C8 C -0.2744(4) -0.0868(2) 0.2199(2) 0.0616(13) Uani 1 1 d . E .
H8 H -0.2514 -0.1144 0.1921 0.074 Uiso 1 1 calc R . .
C43 C 0.0198(3) 0.31817(19) 0.35132(19) 0.0497(10) Uani 1 1 d . . .
N12 N -0.1150(2) 0.06424(14) 0.38837(14) 0.0396(7) Uani 1 1 d . . .
C41 C -0.0846(3) 0.31132(17) 0.27482(18) 0.0480(10) Uani 1 1 d . . .
H41A H -0.0313 0.3139 0.2533 0.058 Uiso 1 1 calc R E .
H41B H -0.1078 0.3519 0.2783 0.058 Uiso 1 1 calc R . .
C46 C 0.0837(4) 0.3808(2) 0.4208(2) 0.0587(12) Uani 1 1 d . . .
H46A H 0.0641 0.419 0.4359 0.07 Uiso 1 1 calc R . .
H46B H 0.1283 0.3895 0.3937 0.07 Uiso 1 1 calc R . .
O15 O 0.02750(19) 0.09007(14) 0.40065(13) 0.0510(7) Uani 1 1 d . . .
C11 C -0.0855(3) 0.02399(19) 0.2085(2) 0.0509(11) Uani 1 1 d . . .
C3 C -0.4866(3) 0.1340(2) 0.2753(2) 0.0571(12) Uani 1 1 d . A .
H3 H -0.5365 0.1327 0.2501 0.069 Uiso 1 1 calc R . .
O17 O 0.1580(9) 0.0838(8) 0.4802(5) 0.225(8) Uani 1 1 d . E .
H17 H 0.2017 0.0621 0.4782 0.337 Uiso 1 1 calc R . .
C32 C -0.1846(4) -0.1343(3) 0.2951(3) 0.0729(15) Uani 1 1 d . . .
H32A H -0.1544 -0.1569 0.2668 0.087 Uiso 1 1 calc R . .
H32B H -0.1511 -0.0978 0.3023 0.087 Uiso 1 1 calc R . .
C13 C 0.0374(3) 0.0849(2) 0.2120(2) 0.0546(11) Uani 1 1 d . E .
H13 H 0.0759 0.1059 0.1861 0.066 Uiso 1 1 calc R . .
C50 C -0.0741(3) 0.14499(16) 0.45153(17) 0.0407(9) Uani 1 1 d . . .
H50 H -0.1094 0.141 0.4848 0.049 Uiso 1 1 calc R E .
O7 O -0.2506(5) -0.2027(4) 0.3557(3) 0.144(3) Uani 1 1 d . . .
N8 N -0.1200(5) -0.1675(4) 0.3758(4) 0.107(2) Uani 1 1 d . . .
H8A H -0.1174 -0.1886 0.4054 0.128 Uiso 1 1 calc R . .
H8B H -0.0769 -0.1442 0.3669 0.128 Uiso 1 1 calc R . .
C57 C -0.2915(3) -0.02760(19) 0.44553(17) 0.0460(9) Uani 1 1 d . E .
C58 C -0.2120(3) 0.00005(18) 0.44557(16) 0.0459(9) Uani 1 1 d . . .
H58 H -0.1748 -0.0029 0.4756 0.055 Uiso 1 1 calc R E .
C52 C 0.0690(4) 0.1448(2) 0.4160(2) 0.0600(12) Uani 1 1 d . E .
H52 H 0.0665 0.1737 0.3858 0.072 Uiso 1 1 calc R . .
C53 C 0.1586(4) 0.1322(5) 0.4296(5) 0.122(4) Uani 1 1 d . . .
H53A H 0.1884 0.169 0.4405 0.146 Uiso 1 1 calc R E .
H53B H 0.1889 0.1152 0.3984 0.146 Uiso 1 1 calc R . .
C7 C -0.3629(4) -0.0640(2) 0.2032(2) 0.0633(14) Uani 1 1 d . E .
C5 C -0.4267(3) 0.0374(2) 0.23095(18) 0.0532(11) Uani 1 1 d . E .
C34 C -0.0007(4) 0.0335(3) 0.1260(2) 0.0722(16) Uani 1 1 d . . .
H34A H -0.0352 0.0013 0.1109 0.108 Uiso 1 1 calc R E .
H34B H 0.057 0.0326 0.1104 0.108 Uiso 1 1 calc R . .
H34C H -0.028 0.0715 0.1179 0.108 Uiso 1 1 calc R . .
C39 C 0.0282(3) 0.2161(2) 0.2194(2) 0.0568(12) Uani 1 1 d . . .
H39A H 0.0486 0.2299 0.2544 0.085 Uiso 1 1 calc R E .
H39B H 0.0146 0.2502 0.1968 0.085 Uiso 1 1 calc R . .
H39C H 0.0731 0.1923 0.2023 0.085 Uiso 1 1 calc R . .
C49 C -0.0518(3) 0.08460(17) 0.42715(17) 0.0418(9) Uani 1 1 d . E .
H49 H -0.0465 0.0547 0.4565 0.05 Uiso 1 1 calc R . .
C1 C -0.3461(3) 0.18126(18) 0.28252(18) 0.0445(9) Uani 1 1 d . A .
C56 C -0.3466(3) -0.0226(2) 0.40046(18) 0.0477(9) Uani 1 1 d . . .
C35 C 0.0575(4) -0.0289(3) 0.1996(3) 0.0780(18) Uani 1 1 d . . .
H35A H 0.0672 -0.0318 0.2383 0.117 Uiso 1 1 calc R E .
H35B H 0.113 -0.0265 0.1811 0.117 Uiso 1 1 calc R . .
H35C H 0.0262 -0.0639 0.1873 0.117 Uiso 1 1 calc R . .
C33 C -0.1885(6) -0.1706(4) 0.3448(4) 0.095(2) Uani 1 1 d . . .
C12 C 0.0057(4) 0.0257(2) 0.1877(2) 0.0606(13) Uani 1 1 d . E .
C48 C 0.1884(4) 0.3791(2) 0.4972(2) 0.0643(14) Uani 1 1 d . . .
H48A H 0.1629 0.417 0.508 0.096 Uiso 1 1 calc R . .
H48B H 0.2393 0.3866 0.475 0.096 Uiso 1 1 calc R . .
H48C H 0.205 0.3567 0.5291 0.096 Uiso 1 1 calc R . .
C44 C -0.2944(4) 0.3287(2) 0.2620(3) 0.0607(12) Uani 1 1 d . . .
H44A H -0.2876 0.3415 0.2243 0.073 Uiso 1 1 calc R E .
H44B H -0.3555 0.3177 0.2672 0.073 Uiso 1 1 calc R . .
C61 C -0.4332(4) -0.0526(3) 0.4006(2) 0.0649(14) Uani 1 1 d . E .
H61A H -0.4684 -0.0364 0.4297 0.097 Uiso 1 1 calc R . .
H61B H -0.4256 -0.0953 0.4059 0.097 Uiso 1 1 calc R . .
H61C H -0.462 -0.0456 0.3663 0.097 Uiso 1 1 calc R . .
C62 C -0.3206(5) -0.0610(3) 0.4939(2) 0.0728(16) Uani 1 1 d . . .
H62A H -0.3338 -0.1019 0.4839 0.109 Uiso 1 1 calc R E .
H62B H -0.3722 -0.0422 0.5087 0.109 Uiso 1 1 calc R . .
H62C H -0.2749 -0.0607 0.5209 0.109 Uiso 1 1 calc R . .
C54 C -0.1267(3) 0.08811(16) 0.33952(16) 0.0374(8) Uani 1 1 d . E .
C17 C -0.1501(3) 0.27354(18) 0.24396(18) 0.0474(10) Uani 1 1 d . E .
C40 C -0.1544(4) 0.2969(2) 0.1857(2) 0.0633(14) Uani 1 1 d . . .
H40A H -0.2005 0.2765 0.1664 0.095 Uiso 1 1 calc R E .
H40B H -0.0994 0.2896 0.1677 0.095 Uiso 1 1 calc R . .
H40C H -0.1661 0.3396 0.1861 0.095 Uiso 1 1 calc R . .
C25 C -0.6057(4) 0.1204(4) 0.3463(3) 0.0857(19) Uani 1 1 d . A .
H25A H -0.6134 0.1635 0.3519 0.103 Uiso 1 1 calc R . .
H25B H -0.6453 0.1078 0.3174 0.103 Uiso 1 1 calc R . .
C24 C -0.5142(4) 0.1080(3) 0.3298(3) 0.0679(14) Uani 1 1 d . . .
H24A H -0.5059 0.0646 0.3287 0.081 Uiso 1 1 calc R A .
H24B H -0.4755 0.1239 0.3578 0.081 Uiso 1 1 calc R . .
C26 C -0.6274(4) 0.0882(3) 0.3967(3) 0.0747(16) Uani 1 1 d . . .
N6 N -0.6129(5) 0.1148(3) 0.4406(3) 0.0877(17) Uani 1 1 d . A .
H6A H -0.6243 0.0972 0.4712 0.105 Uiso 1 1 calc R . .
H6B H -0.5915 0.1508 0.4404 0.105 Uiso 1 1 calc R . .
O5 O -0.6580(4) 0.0366(3) 0.3966(3) 0.1117(19) Uani 1 1 d . A .
C20 C -0.3214(3) 0.18104(18) 0.34197(17) 0.0423(9) Uani 1 1 d . . .
H20A H -0.3546 0.1506 0.3608 0.064 Uiso 1 1 calc R A .
H20B H -0.3338 0.2199 0.3576 0.064 Uiso 1 1 calc R . .
H20C H -0.2599 0.1725 0.3455 0.064 Uiso 1 1 calc R . .
C100 C 0.2328(6) 0.0912(6) 0.2286(6) 0.123(3) Uani 1 1 d . . .
N N 0.2498(5) 0.1425(5) 0.2273(5) 0.139(4) Uani 1 1 d . E .
H0A H 0.2812 0.1568 0.2009 0.167 Uiso 1 1 calc R . .
H0B H 0.2311 0.1662 0.2527 0.167 Uiso 1 1 calc R . .
O O 0.2597(5) 0.0591(4) 0.1926(5) 0.146(3) Uani 1 1 d . E .
O1AC O 0.0180(7) 0.9209(5) 0.3420(5) 0.155(3) Uani 1 1 d . . .
C1AC C 0.0341(14) 0.9386(6) 0.4317(8) 0.159(5) Uani 1 1 d . . .
H1A1 H -0.0289 0.9389 0.4312 0.238 Uiso 1 1 calc R . .
H1A2 H 0.0552 0.9743 0.4497 0.238 Uiso 1 1 calc R . .
H1A3 H 0.0543 0.9034 0.451 0.238 Uiso 1 1 calc R . .
C2AC C 0.0664(9) 0.9371(4) 0.3768(5) 0.115(3) Uani 1 1 d . . .
C3AC C 0.1506(8) 0.9534(5) 0.3644(7) 0.137(4) Uani 1 1 d . . .
H3A1 H 0.1637 0.9418 0.3275 0.206 Uiso 1 1 calc R . .
H3A2 H 0.1903 0.9336 0.389 0.206 Uiso 1 1 calc R . .
H3A3 H 0.1567 0.9964 0.3681 0.206 Uiso 1 1 calc R . .
C4AC C 0.9704(13) 0.9210(8) 0.5484(7) 0.099(4) Uiso 0.5 1 d P . .
C5AC C 0.9105(19) 0.8795(12) 0.5214(12) 0.134(7) Uiso 0.5 1 d P . .
H5A1 H 0.8737 0.9016 0.4966 0.201 Uiso 0.5 1 calc PR . .
H5A2 H 0.8747 0.8597 0.5483 0.201 Uiso 0.5 1 calc PR . .
H5A3 H 0.9435 0.8498 0.5015 0.201 Uiso 0.5 1 calc PR . .
C6AC C 1.0315(13) 0.8955(9) 0.5850(8) 0.102(5) Uiso 0.5 1 d P . .
H6A1 H 1.0698 0.9265 0.5984 0.154 Uiso 0.5 1 calc PR . .
H6A2 H 1.0654 0.8653 0.5664 0.154 Uiso 0.5 1 calc PR . .
H6A3 H 1.0008 0.8773 0.6151 0.154 Uiso 0.5 1 calc PR . .
O7AC O 0.9737(13) 0.9760(9) 0.5374(8) 0.144(5) Uiso 0.5 1 d P . .
O1W O 0.7936(4) 0.26577(17) 0.46534(17) 0.0809(13) Uani 1 1 d . . .
O2W O 0.6214(4) 0.3266(3) 0.1136(3) 0.127(3) Uani 1 1 d . . .
O3W O 0.2106(7) 0.2345(7) 0.3327(3) 0.195(6) Uani 1 1 d . . .
O4W O 0.8494(4) 0.3783(4) 0.4407(3) 0.0962(19) Uani 0.8 1 d P B 1
O4WA O 0.8420(10) 0.4248(7) 0.4400(6) 0.042(3) Uiso 0.2 1 d P C 2
O5W O -0.6352(6) -0.0547(3) 0.3241(3) 0.114(2) Uani 0.85 1 d P . .
O7W O 0.3037(5) 0.2456(3) 0.4237(3) 0.0656(18) Uiso 0.5 1 d P . .
O8W O 0.2630(15) 0.9871(9) 0.4864(8) 0.090(5) Uiso 0.25 1 d P . .
O9W O 0.7083(4) 0.3582(3) 0.4393(3) 0.0351(13) Uiso 0.4 1 d P D 1
O9WA O -0.3765(5) 0.3722(3) 0.4147(3) 0.0774(19) Uani 0.6 1 d P . 2
O10W O 1.1024(11) 1.0589(7) 0.5863(7) 0.081(4) Uiso 0.3 1 d P . .
O11W O 0.2008(11) 0.1685(7) 0.2916(6) 0.049(3) Uiso 0.2 1 d P . .
O12W O -0.715(4) 0.189(3) 0.095(2) 0.191(16) Uiso 0.25 1 d P . .
C99 C -0.2521(5) 0.1120(3) 0.1624(3) 0.087(2) Uani 0.93 1 d P E 1
F1 F -0.2059(3) 0.15490(18) 0.14061(13) 0.0804(11) Uani 0.93 1 d P E 1
F2 F -0.2265(3) 0.06231(18) 0.13115(12) 0.0831(12) Uani 0.93 1 d P E 1
F3 F -0.3314(3) 0.1188(2) 0.14799(14) 0.0916(13) Uani 0.93 1 d P E 1
I I -0.2581 0.1121 0.1443 0.079 Uani 0.07 1 d P E 2
O6WA O 0.2044(17) 0.0884(12) 0.0842(10) 0.124(7) Uiso 0.3 1 d P F 1
O6WB O 0.2595(4) 0.0302(2) 0.1270(3) 0.0762(16) Uani 0.7 1 d P E 2

loop_
_atom_site_aniso_label
_atom_site_aniso_U_11
_atom_site_aniso_U_22
_atom_site_aniso_U_33
_atom_site_aniso_U_23
_atom_site_aniso_U_13
_atom_site_aniso_U_12
C37 0.051(3) 0.066(3) 0.135(6) -0.025(4) -0.001(4) 0.001(2)
C29 0.111(5) 0.093(4) 0.053(3) -0.018(3) 0.003(3) -0.061(4)
C30 0.104(6) 0.106(5) 0.046(3) -0.025(3) 0.015(3) -0.052(5)
N7 0.134(5) 0.063(3) 0.073(3) 0.003(2) -0.041(3) -0.040(3)
O6 0.081(5) 0.252(11) 0.239(10) -0.203(10) 0.020(5) -0.023(5)
C22A 0.022(4) 0.096(6) 0.036(4) 0.001(4) -0.001(3) 0.017(4)
C23A 0.028(5) 0.135(10) 0.046(5) 0.023(6) 0.005(3) 0.009(5)
O5A 0.045(5) 0.151(9) 0.132(8) 0.042(6) -0.028(4) 0.007(5)
N4A 0.064(7) 0.089(7) 0.080(6) -0.021(5) -0.037(5) 0.063(6)
Co1 0.0410(3) 0.0430(3) 0.0361(2) -0.0057(2) -0.0051(2) -0.0104(2)
P1 0.0734(9) 0.0401(6) 0.0649(7) -0.0023(5) -0.0105(6) -0.0073(5)
O16 0.0436(17) 0.0395(14) 0.0551(17) 0.0034(12) -0.0210(13) -0.0016(12)
O10 0.105(4) 0.114(3) 0.058(2) -0.014(2) -0.014(2) 0.022(3)
O11 0.056(2) 0.0359(14) 0.069(2) 0.0027(13) -0.0275(15) -0.0101(13)
O12 0.0518(19) 0.0396(14) 0.069(2) -0.0036(14) -0.0054(15) -0.0051(13)
N13 0.0308(17) 0.0360(14) 0.0458(17) -0.0031(12) 0.0000(13) -0.0043(12)
C4 0.041(2) 0.066(3) 0.041(2) 0.0012(19) -0.0115(16) -0.0076(19)
C14 0.041(2) 0.051(2) 0.050(2) -0.0087(18) 0.0070(18) -0.0102(18)
N1 0.0430(19) 0.0475(17) 0.0352(15) -0.0007(14) -0.0118(14) -0.0021(14)
N11 0.052(3) 0.055(2) 0.108(4) -0.014(2) -0.008(2) 0.0125(18)
N10 0.058(3) 0.0458(19) 0.060(2) 0.0023(17) -0.0195(19) -0.0155(17)
N2 0.051(2) 0.0519(18) 0.0410(18) -0.0094(14) -0.0010(16) -0.0139(16)
N4 0.047(2) 0.0366(15) 0.0388(17) -0.0023(12) -0.0114(13) -0.0075(13)
C31 0.054(3) 0.054(2) 0.068(3) -0.015(2) 0.009(2) -0.016(2)
C27 0.058(3) 0.080(3) 0.077(3) 0.000(3) -0.023(3) -0.027(3)
C42 0.060(3) 0.047(2) 0.050(2) 0.0062(18) -0.016(2) -0.0113(19)
N3 0.049(2) 0.0487(19) 0.0456(18) -0.0059(14) 0.0023(15) -0.0133(15)
C59 0.043(2) 0.0313(16) 0.044(2) -0.0041(14) -0.0031(16) -0.0026(15)
C55 0.033(2) 0.048(2) 0.043(2) -0.0038(16) -0.0049(15) -0.0042(15)
C28 0.076(4) 0.071(3) 0.059(3) -0.009(2) -0.001(2) -0.045(3)
O13 0.101(3) 0.0536(19) 0.097(3) 0.000(2) -0.054(3) -0.009(2)
C9 0.063(3) 0.048(2) 0.056(2) -0.0172(18) 0.010(2) -0.022(2)
O14 0.191(7) 0.055(2) 0.149(5) 0.011(3) 0.104(5) -0.010(3)
C19 0.043(2) 0.049(2) 0.045(2) 0.0041(15) -0.0162(17) 0.0006(17)
C47 0.048(3) 0.040(2) 0.061(3) -0.0079(18) -0.012(2) -0.0116(17)
C21 0.045(3) 0.063(3) 0.137(6) 0.002(3) -0.001(3) 0.021(2)
C51 0.042(2) 0.0346(18) 0.058(2) -0.0006(16) -0.0177(18) -0.0063(16)
C15 0.057(3) 0.049(2) 0.044(2) -0.0031(17) -0.0059(18) -0.0119(19)
C10 0.059(3) 0.043(2) 0.072(3) -0.021(2) 0.021(2) -0.014(2)
C36 0.051(3) 0.054(3) 0.089(4) -0.013(2) 0.009(3) -0.002(2)
C45 0.045(3) 0.063(3) 0.071(3) 0.000(2) -0.004(2) 0.013(2)
C2 0.037(3) 0.059(3) 0.081(3) 0.013(2) -0.021(2) 0.0013(19)
C6 0.061(3) 0.056(2) 0.040(2) -0.0095(18) -0.0058(19) -0.027(2)
C60 0.038(2) 0.0337(16) 0.0416(18) -0.0044(14) -0.0024(15) -0.0018(14)
C16 0.051(2) 0.0400(18) 0.0360(17) 0.0023(16) -0.0099(18) -0.0125(16)
C18 0.058(3) 0.0393(19) 0.051(2) 0.0052(16) -0.018(2) -0.0009(18)
O9 0.064(3) 0.087(3) 0.065(2) -0.0011(19) -0.0105(19) -0.020(2)
C8 0.065(3) 0.054(2) 0.066(3) -0.025(2) 0.012(2) -0.023(2)
C43 0.055(3) 0.040(2) 0.055(2) 0.0067(18) -0.014(2) -0.0083(18)
N12 0.0347(18) 0.0351(15) 0.0490(18) 0.0001(13) -0.0091(14) -0.0052(12)
C41 0.060(3) 0.0323(18) 0.052(2) 0.0067(16) -0.0153(19) -0.0072(17)
C46 0.061(3) 0.044(2) 0.071(3) 0.001(2) -0.022(2) -0.018(2)
O15 0.0319(16) 0.0532(16) 0.0679(19) -0.0136(15) -0.0083(13) -0.0048(12)
C11 0.058(3) 0.039(2) 0.056(3) -0.0126(18) 0.012(2) -0.0075(18)
C3 0.037(3) 0.061(3) 0.073(3) 0.008(2) -0.018(2) -0.0050(19)
O17 0.176(10) 0.321(17) 0.178(9) -0.093(11) -0.095(8) 0.154(12)
C32 0.059(4) 0.068(3) 0.091(4) -0.009(3) -0.001(3) -0.019(3)
C13 0.046(3) 0.046(2) 0.071(3) -0.012(2) 0.015(2) -0.0092(18)
C50 0.042(2) 0.0318(17) 0.048(2) 0.0015(15) -0.0150(17) -0.0016(15)
O7 0.100(5) 0.176(6) 0.157(6) 0.075(5) -0.051(4) -0.079(5)
N8 0.077(4) 0.115(5) 0.128(5) -0.002(4) -0.019(4) -0.028(4)
C57 0.045(3) 0.047(2) 0.045(2) -0.0020(17) 0.0012(17) -0.0067(17)
C58 0.054(3) 0.044(2) 0.040(2) -0.0005(16) -0.0069(17) -0.0052(17)
C52 0.046(3) 0.061(3) 0.073(3) -0.013(2) -0.002(2) -0.013(2)
C53 0.025(3) 0.143(7) 0.196(11) -0.101(8) 0.000(4) -0.015(3)
C7 0.075(4) 0.064(3) 0.052(3) -0.014(2) 0.005(2) -0.036(3)
C5 0.050(3) 0.068(3) 0.042(2) -0.003(2) -0.0115(19) -0.018(2)
C34 0.080(4) 0.073(3) 0.063(3) -0.022(3) 0.026(3) -0.026(3)
C39 0.054(3) 0.049(2) 0.068(3) -0.006(2) 0.006(2) -0.015(2)
C49 0.035(2) 0.0398(19) 0.051(2) 0.0008(16) -0.0149(16) -0.0048(15)
C1 0.043(2) 0.0390(19) 0.051(2) -0.0039(16) -0.0159(18) 0.0084(16)
C56 0.039(2) 0.055(2) 0.049(2) -0.0049(18) 0.0058(17) -0.0088(18)
C35 0.062(4) 0.054(3) 0.117(5) -0.028(3) 0.023(3) -0.011(2)
C33 0.075(5) 0.090(4) 0.119(6) 0.008(4) -0.031(4) -0.023(4)
C12 0.058(3) 0.050(2) 0.074(3) -0.016(2) 0.018(2) -0.017(2)
C48 0.063(3) 0.054(2) 0.076(3) -0.006(2) -0.029(3) -0.016(2)
C44 0.058(3) 0.047(2) 0.077(3) 0.013(2) -0.022(2) 0.0043(19)
C61 0.047(3) 0.094(4) 0.055(3) 0.007(3) 0.002(2) -0.028(3)
C62 0.080(4) 0.083(4) 0.056(3) 0.019(3) -0.004(3) -0.025(3)
C54 0.032(2) 0.0342(17) 0.046(2) -0.0032(15) -0.0064(15) -0.0032(14)
C17 0.055(3) 0.0388(19) 0.049(2) 0.0046(17) -0.0153(19) -0.0057(17)
C40 0.082(4) 0.056(3) 0.052(3) 0.016(2) -0.024(2) -0.018(2)
C25 0.044(3) 0.106(5) 0.107(5) 0.000(4) -0.015(3) -0.001(3)
C24 0.052(3) 0.077(3) 0.075(3) 0.000(3) -0.010(2) 0.002(2)
C26 0.051(3) 0.078(4) 0.095(4) -0.013(3) 0.005(3) -0.015(3)
N6 0.092(4) 0.088(4) 0.083(4) -0.005(3) -0.003(3) -0.035(3)
O5 0.101(4) 0.086(3) 0.148(5) -0.030(3) 0.024(4) -0.028(3)
C20 0.044(2) 0.0383(18) 0.045(2) -0.0056(15) -0.0080(17) 0.0025(16)
C100 0.067(5) 0.115(7) 0.188(10) -0.008(8) 0.007(6) -0.005(5)
N 0.081(5) 0.121(6) 0.215(10) 0.061(6) -0.046(5) -0.022(4)
O 0.102(5) 0.114(5) 0.222(9) 0.008(5) 0.052(6) 0.014(4)
O1AC 0.127(7) 0.164(8) 0.175(8) -0.026(6) -0.002(6) -0.027(6)
C1AC 0.198(15) 0.106(7) 0.173(13) 0.006(8) -0.018(11) 0.017(8)
C2AC 0.135(9) 0.070(4) 0.139(8) -0.031(5) 0.020(7) 0.004(5)
C3AC 0.096(7) 0.087(5) 0.228(14) 0.001(7) -0.009(8) -0.010(5)
O1W 0.123(4) 0.0540(19) 0.066(2) -0.0078(16) -0.015(2) 0.018(2)
O2W 0.097(4) 0.132(5) 0.152(6) 0.083(5) -0.047(4) 0.002(3)
O3W 0.147(8) 0.328(15) 0.108(5) 0.056(7) 0.002(5) 0.131(9)
O4W 0.077(4) 0.114(5) 0.097(4) -0.023(4) -0.013(3) 0.000(3)
O5W 0.129(6) 0.105(4) 0.106(5) -0.042(4) -0.022(4) -0.023(4)
O9WA 0.071(4) 0.070(4) 0.092(5) 0.021(3) 0.017(4) 0.004(3)
C99 0.092(6) 0.090(4) 0.078(4) -0.032(3) 0.012(4) -0.052(4)
F1 0.106(3) 0.090(2) 0.0455(16) 0.0046(15) -0.0069(17) -0.038(2)
F2 0.115(3) 0.094(2) 0.0398(14) -0.0215(15) 0.0103(18) -0.043(2)
F3 0.084(3) 0.141(4) 0.0492(18) 0.008(2) -0.0249(18) -0.026(2)
I 0.072 0.083 0.082 -0.033 0.014 -0.028
O6WB 0.064(4) 0.060(3) 0.105(4) 0.011(3) 0.019(3) -0.001(2)

loop_
_atom_type_symbol
_atom_type_description
_atom_type_scat_dispersion_real
_atom_type_scat_dispersion_imag
_atom_type_scat_source
C C 0.003 0.002 'International Tables Vol C Tables 4.2.6.8 and 6.1.1.4'
H H 0 0 'International Tables Vol C Tables 4.2.6.8 and 6.1.1.4'
N N 0.006 0.003 'International Tables Vol C Tables 4.2.6.8 and 6.1.1.4'
O O 0.01 0.006 'International Tables Vol C Tables 4.2.6.8 and 6.1.1.4'
F F 0.017 0.01 'International Tables Vol C Tables 4.2.6.8 and 6.1.1.4'
P P 0.1 0.092 'International Tables Vol C Tables 4.2.6.8 and 6.1.1.4'
Co Co 0.351 0.949 'International Tables Vol C Tables 4.2.6.8 and 6.1.1.4'
I I -0.4742 1.8119 'International Tables Vol C Tables 4.2.6.8 and 6.1.1.4'

loop_
_geom_angle_atom_site_label_1
_geom_angle_atom_site_label_2
_geom_angle_atom_site_label_3
_geom_angle
C100 C37 C36 120.0(8)
C30 C29 C7 110.5(6)
O6 C30 N7 120.8(7)
O6 C30 C29 120.8(6)
N7 C30 C29 118.4(9)
C23A C22A C2 112.6(7)
O5A C23A N4A 117.8(10)
O5A C23A C22A 121.8(10)
N4A C23A C22A 118.8(10)
C2 C22B C23B 123.5(15)
O4B C23B N5B 122(3)
O4B C23B C22B 123.1(16)
N5B C23B C22B 112(3)
N1 Co1 N3 173.22(15)
N1 Co1 N4 83.29(15)
N3 Co1 N4 90.28(16)
N1 Co1 N2 89.68(16)
N3 Co1 N2 96.83(17)
N4 Co1 N2 172.49(17)
N1 Co1 C99 93.0(3)
N3 Co1 C99 88.9(3)
N4 Co1 C99 87.9(2)
N2 Co1 C99 89.8(2)
N1 Co1 N13 91.05(14)
N3 Co1 N13 87.31(15)
N4 Co1 N13 94.55(13)
N2 Co1 N13 88.20(13)
C99 Co1 N13 175.5(3)
N1 Co1 I 93.39(10)
N3 Co1 I 88.73(12)
N4 Co1 I 89.98(10)
N2 Co1 I 87.79(10)
C99 Co1 I 2.1(2)
N13 Co1 I 174.00(9)
O13 P1 O14 112.6(4)
O13 P1 O12 114.3(2)
O14 P1 O12 106.6(2)
O13 P1 O11 111.3(2)
O14 P1 O11 110.9(4)
O12 P1 O11 100.52(18)
C51 O11 P1 119.6(3)
C47 O12 P1 121.2(3)
C54 N13 C60 105.2(3)
C54 N13 Co1 121.8(3)
C60 N13 Co1 132.8(3)
N1 C4 C5 123.5(4)
N1 C4 C3 112.4(4)
C5 C4 C3 124.0(4)
C15 C14 N3 126.7(4)
C15 C14 C13 123.7(4)
N3 C14 C13 109.2(4)
C4 N1 C1 112.0(4)
C4 N1 Co1 131.0(3)
C1 N1 Co1 116.7(3)
C43 N10 C46 123.2(5)
C9 N2 C6 109.7(4)
C9 N2 Co1 122.9(3)
C6 N2 Co1 126.9(3)
C16 N4 C19 111.0(3)
C16 N4 Co1 133.4(3)
C19 N4 Co1 114.2(3)
C32 C31 C8 114.1(5)
C43 C42 C41 111.0(4)
C11 N3 C14 109.5(4)
C11 N3 Co1 124.0(3)
C14 N3 Co1 126.5(3)
N12 C59 C60 106.1(3)
N12 C59 C58 131.9(4)
C60 C59 C58 122.0(4)
C56 C55 C60 119.2(4)
N2 C9 C10 125.2(4)
N2 C9 C8 111.1(5)
C10 C9 C8 123.6(5)
N4 C19 C18 102.7(3)
N4 C19 C1 105.6(3)
C18 C19 C1 122.3(4)
O12 C47 C48 107.2(4)
O12 C47 C46 107.0(4)
C48 C47 C46 111.7(4)
O11 C51 C50 113.0(3)
O11 C51 C52 110.1(4)
C50 C51 C52 103.7(3)
C14 C15 C16 120.9(4)
C14 C15 C39 119.1(4)
C16 C15 C39 120.0(4)
C9 C10 C11 126.6(5)
C13 C36 C37 116.3(6)
O10 C45 N11 123.9(5)
O10 C45 C44 120.2(5)
N11 C45 C44 115.8(5)
C22B C2 C21 96.4(8)
C22B C2 C3 112.7(7)
C21 C2 C3 113.3(5)
C22B C2 C1 119.5(9)
C21 C2 C1 114.5(4)
C3 C2 C1 101.2(4)
C22B C2 C22A 19.7(6)
C21 C2 C22A 115.7(6)
C3 C2 C22A 105.6(5)
C1 C2 C22A 105.0(5)
C5 C6 N2 123.6(4)
C5 C6 C7 127.5(4)
N2 C6 C7 108.9(5)
C59 C60 C55 119.8(4)
C59 C60 N13 108.5(3)
C55 C60 N13 131.7(4)
N4 C16 C15 122.1(4)
N4 C16 C17 111.0(4)
C15 C16 C17 126.7(4)
C19 C18 C17 102.2(4)
C19 C18 C44 114.6(4)
C17 C18 C44 116.1(4)
C9 C8 C7 100.8(4)
C9 C8 C31 112.1(4)
C7 C8 C31 113.5(4)
O9 C43 N10 122.1(4)
O9 C43 C42 121.4(4)
N10 C43 C42 116.5(5)
C54 N12 C59 107.0(3)
C54 N12 C49 124.6(3)
C59 N12 C49 125.4(3)
C42 C41 C17 115.5(3)
N10 C46 C47 113.3(4)
C49 O15 C52 110.0(3)
N3 C11 C10 123.8(4)
N3 C11 C12 111.8(4)
C10 C11 C12 124.2(4)
C4 C3 C24 108.4(4)
C4 C3 C2 101.0(4)
C24 C3 C2 119.8(5)
C33 C32 C31 111.9(5)
C14 C13 C36 107.9(4)
C14 C13 C12 101.4(4)
C36 C13 C12 116.1(4)
O16 C50 C51 111.8(3)
O16 C50 C49 108.7(3)
C51 C50 C49 99.9(3)
C58 C57 C56 120.3(4)
C58 C57 C62 119.8(4)
C56 C57 C62 119.9(4)
C57 C58 C59 118.3(4)
O15 C52 C53 108.7(5)
O15 C52 C51 104.4(4)
C53 C52 C51 113.9(6)
C52 C53 O17 107.4(8)
C6 C7 C8 101.6(4)
C6 C7 C28 116.4(5)
C8 C7 C28 112.3(5)
C6 C7 C29 105.2(5)
C8 C7 C29 110.7(5)
C28 C7 C29 110.1(4)
C6 C5 C4 121.7(4)
C6 C5 C27 122.7(5)
C4 C5 C27 115.6(5)
O15 C49 N12 107.9(3)
O15 C49 C50 107.9(3)
N12 C49 C50 113.1(3)
N1 C1 C20 111.2(3)
N1 C1 C19 102.5(3)
C20 C1 C19 109.3(3)
N1 C1 C2 102.1(3)
C20 C1 C2 113.0(4)
C19 C1 C2 118.0(4)
C55 C56 C57 120.5(4)
C55 C56 C61 119.4(4)
C57 C56 C61 120.1(4)
O7 C33 N8 122.1(8)
O7 C33 C32 122.6(7)
N8 C33 C32 115.3(7)
C35 C12 C11 114.5(4)
C35 C12 C13 117.4(5)
C11 C12 C13 100.7(4)
C35 C12 C34 108.9(5)
C11 C12 C34 106.5(5)
C13 C12 C34 108.1(4)
C45 C44 C18 115.0(4)
N13 C54 N12 113.1(3)
C18 C17 C41 112.1(4)
C18 C17 C16 100.6(3)
C41 C17 C16 117.2(4)
C18 C17 C40 112.0(4)
C41 C17 C40 108.1(3)
C16 C17 C40 106.6(4)
C26 C25 C24 110.7(6)
C25 C24 C3 115.7(5)
O5 C26 N6 120.4(7)
O5 C26 C25 122.3(7)
N6 C26 C25 117.2(6)
N C100 O 118.6(13)
N C100 C37 123.2(13)
O C100 C37 118.0(10)
C100 O O6WB 153.9(9)
O1AC C2AC C3AC 120.5(13)
O1AC C2AC C1AC 117.9(14)
C3AC C2AC C1AC 121.7(15)
O7AC C4AC C6AC 120.0(18)
O7AC C4AC C5AC 122.9(19)
C6AC C4AC C5AC 116.8(18)
F3 C99 F1 108.3(8)
F3 C99 F2 102.0(5)
F1 C99 F2 101.5(5)
F3 C99 Co1 117.2(5)
F1 C99 Co1 116.4(4)
F2 C99 Co1 109.2(6)

loop_
_geom_bond_atom_site_label_1
_geom_bond_atom_site_label_2
_geom_bond_distance
_geom_bond_site_symmetry_2
C37 C100 1.434(16) .
C37 C36 1.537(9) .
C29 C30 1.523(10) .
C29 C7 1.563(8) .
C30 O6 1.232(13) .
C30 N7 1.274(10) .
C22A C23A 1.515(12) .
C22A C2 1.647(10) .
C23A O5A 1.259(13) .
C23A N4A 1.294(13) .
C22B C2 1.410(16) .
C22B C23B 1.56(3) .
C23B O4B 1.06(2) .
C23B N5B 1.24(4) .
Co1 N1 1.868(4) .
Co1 N3 1.892(4) .
Co1 N4 1.897(3) .
Co1 N2 1.922(3) .
Co1 C99 1.956(8) .
Co1 N13 2.099(3) .
Co1 I 2.4112(5) .
P1 O13 1.436(5) .
P1 O14 1.485(6) .
P1 O12 1.583(3) .
P1 O11 1.586(4) .
O16 C50 1.410(5) .
O10 C45 1.248(7) .
O11 C51 1.425(5) .
O12 C47 1.451(6) .
N13 C54 1.314(5) .
N13 C60 1.402(5) .
C4 N1 1.297(6) .
C4 C5 1.448(7) .
C4 C3 1.519(8) .
C14 C15 1.376(7) .
C14 N3 1.392(6) .
C14 C13 1.526(7) .
N1 C1 1.498(5) .
N11 C45 1.293(7) .
N10 C43 1.331(7) .
N10 C46 1.454(6) .
N2 C9 1.330(7) .
N2 C6 1.388(7) .
N4 C16 1.291(5) .
N4 C19 1.480(6) .
C31 C32 1.528(9) .
C31 C8 1.541(8) .
C27 C5 1.524(7) .
C42 C43 1.513(7) .
C42 C41 1.535(6) .
N3 C11 1.342(6) .
C59 N12 1.377(5) .
C59 C60 1.392(6) .
C59 C58 1.398(6) .
C55 C56 1.392(6) .
C55 C60 1.392(6) .
C28 C7 1.537(7) .
C9 C10 1.373(8) .
C9 C8 1.508(6) .
C19 C18 1.518(6) .
C19 C1 1.547(7) .
C47 C48 1.510(6) .
C47 C46 1.518(7) .
C21 C2 1.506(10) .
C51 C50 1.512(6) .
C51 C52 1.537(8) .
C15 C16 1.443(7) .
C15 C39 1.516(7) .
C10 C11 1.409(6) .
C36 C13 1.529(9) .
C45 C44 1.523(8) .
C2 C3 1.565(7) .
C2 C1 1.592(6) .
C6 C5 1.363(8) .
C6 C7 1.525(7) .
C16 C17 1.541(6) .
C18 C17 1.535(7) .
C18 C44 1.537(6) .
O9 C43 1.224(7) .
C8 C7 1.528(10) .
N12 C54 1.346(5) .
N12 C49 1.454(5) .
C41 C17 1.537(6) .
O15 C49 1.406(6) .
O15 C52 1.447(6) .
C11 C12 1.511(7) .
C3 C24 1.543(9) .
O17 C53 1.67(2) .
C32 C33 1.488(12) .
C13 C12 1.550(6) .
C50 C49 1.534(6) .
O7 C33 1.240(10) .
N8 C33 1.319(11) .
C57 C58 1.386(7) .
C57 C56 1.419(7) .
C57 C62 1.495(7) .
C52 C53 1.462(10) .
C34 C12 1.553(9) .
C1 C20 1.534(6) .
C56 C61 1.509(7) .
C35 C12 1.503(10) .
C17 C40 1.550(7) .
C25 C26 1.492(11) .
C25 C24 1.508(10) .
C26 O5 1.260(9) .
C26 N6 1.270(9) .
C100 N 1.190(14) .
C100 O 1.227(15) .
O O6WB 1.764(15) .
O1AC C2AC 1.207(15) .
C1AC C2AC 1.46(2) .
C2AC C3AC 1.394(18) .
C4AC O7AC 1.27(3) .
C4AC C6AC 1.44(3) .
C4AC C5AC 1.48(3) .
O3W O11W 1.81(2) .
O9WA O10W 1.590(18) 3_366
O10W O9WA 1.590(18) 3_666
C99 F3 1.296(10) .
C99 F1 1.324(8) .
C99 F2 1.424(9) .
